data_7250153
loop_
_publ_author_name
'Winson, Cinu'
'Kandasamy, Saravanan'
'Divya, Indira S.'
'Wozniak, Krzysztof'
'Varughese, Sunil'

_publ_section_title
;
 Polymorphs and stoichiometric variants of crown ether-based molecular
 complexes: exploring the landscape of conformational flexibility and
 supramolecular interactions
;
_journal_issue 17
_journal_name_full CrystEngComm
_journal_page_first 2698
_journal_page_last 2710
_journal_paper_doi 10.1039/D5CE00025D
_journal_volume 27
_journal_year 2025
_chemical_formula_moiety 'C6 F4 I2, 2(C6 H5 N3 O4), C20 H36 O6'
_chemical_formula_sum 'C38 H46 F4 I2 N6 O14'
_chemical_formula_weight 1140.623
_space_group_crystal_system triclinic
_space_group_IT_number 2
_space_group_name_Hall '-P 1'
_space_group_name_H-M_alt 'P -1'
_symmetry_Int_Tables_number 2
_audit_creation_date 2024-03-09
_audit_creation_method
;
Olex2 1.5
(compiled 2023.08.24 svn.re1ec1418 for OlexSys, GUI svn.r6817)
;
_audit_update_record
;
2024-12-23 deposited with the CCDC.	2025-03-20 downloaded from the CCDC.
;
_cell_angle_alpha 68.084(3)
_cell_angle_beta 66.508(3)
_cell_angle_gamma 64.091(3)
_cell_formula_units_Z 1
_cell_length_a 10.5860(3)
_cell_length_b 11.3120(4)
_cell_length_c 11.3900(4)
_cell_measurement_reflns_used 10319
_cell_measurement_temperature 100.01(10)
_cell_measurement_theta_max 76.8540
_cell_measurement_theta_min 4.3650
_cell_volume 1091.91(7)
_computing_cell_refinement 'CrysAlisPro 1.171.42.57a (Rigaku OD, 2022)'
_computing_data_collection 'CrysAlisPro 1.171.42.57a (Rigaku OD, 2022)'
_computing_data_reduction 'CrysAlisPro 1.171.42.57a (Rigaku OD, 2022)'
_computing_molecular_graphics 'Olex2 1.5 (Dolomanov et al., 2009)'
_computing_publication_material 'Olex2 1.5 (Dolomanov et al., 2009)'
_computing_structure_refinement 'olex2.refine 1.5 (Bourhis et al., 2015)'
_computing_structure_solution 'SHELXT 2018/2 (Sheldrick, 2018)'
_diffrn_ambient_environment N~2~
_diffrn_ambient_temperature 100.01(10)
_diffrn_detector 'Hybrid Pixel Array Detector'
_diffrn_detector_area_resol_mean 10.0000
_diffrn_detector_type HyPix
_diffrn_measured_fraction_theta_full 0.9990
_diffrn_measured_fraction_theta_max 0.9815
_diffrn_measurement_details
;
List of Runs (angles in degrees, time in seconds):

  # Type    Start    End  Width  t~exp~   \w     \q     \k     \f   Frames
#--------------------------------------------------------------------------
  1  \w    -33.00  29.00   0.50    0.05    --    0.00  60.00 -41.00  124
  2  \w    -95.00 -53.00   0.50    0.05    --    0.00-178.00-180.00   84
  3  \w     32.00  70.00   0.50    0.05    --    0.00  60.00 -41.00   76
  4  \w    -70.00 -20.00   0.50    0.05    --    0.00 -77.00 150.00  100
  5  \w    -34.00  34.00   0.50    0.05    --    0.00 -60.00 179.00  136
  6  \w    -69.00 -41.00   0.50    0.05    --    0.00 -60.00 179.00   56
  7  \w    -93.00 -41.00   0.50    0.05    --    0.00-178.00  30.00  104
  8  \w    -44.00  -7.00   0.50    0.05    --   14.00 109.00 -79.49   74
  9  \w    -37.00 -11.00   0.50    0.05    --   22.00 112.00 -40.29   52
 10  \w    -22.00   3.00   0.50    0.05    --   34.00 104.00 -21.36   50
 11  \w      7.00  41.00   0.50    0.05    --   38.00  85.00-132.36   68
 12  \w      2.00  27.00   0.50    0.05    --   54.00  96.00 -11.15   50
 13  \w     14.00  43.00   0.50    0.05    --   54.00  85.00  96.09   58
 14  \w      8.00  33.00   0.50    0.05    --   58.00  93.00  71.21   50
 15  \w     14.00  40.00   0.50    0.05    --   62.00  89.00 -88.93   52
 16  \w     16.00  41.00   0.50    0.05    --   66.00  92.00 137.32   50
 17  \w     16.00  41.00   0.50    0.05    --   66.00  92.00-179.44   50
 18  \w     17.00  42.00   0.50    0.05    --   66.00  90.00  74.41   50
 19  \w     16.00  41.00   0.50    0.05    --   66.00  92.00-128.77   50
 20  \w     32.00  98.00   0.50    0.05    --   66.60  60.00 -41.00  132
 21  \w    106.00 144.00   0.50    0.05    --   66.60  60.00 -41.00   76
 22  \w      5.00 102.00   0.50    0.05    --   66.60 -60.00 179.00  194
 23  \w    -21.00 135.00   0.50    0.05    --   66.60 -30.00-180.00  312
 24  \w     60.00 101.00   0.50    0.05    --   66.60 -94.00 -90.00   82
 25  \w     56.00  81.00   0.50    0.05    --   66.60 -94.00 -30.00   50
 26  \w     52.00 104.00   0.50    0.05    --   66.60 -94.00  60.00  104
 27  \w     24.00 109.00   0.50    0.05    --   66.60  77.00 -30.00  170
 28  \w    -17.00 108.00   0.50    0.05    --   66.60 -45.00 -60.00  250
 29  \w     62.00 108.00   0.50    0.05    --   66.60 -77.00   0.00   92
 30  \w     32.00  57.00   0.50    0.05    --   66.60 -77.00   0.00   50
 31  \w     33.00  66.00   0.50    0.05    --   74.00  76.00 -93.60   66
 32  \w     36.00  62.00   0.50    0.05    --   78.00  76.00  31.52   52
 33  \w     81.00 108.00   0.50    0.05    --   78.00  77.00-149.11   54
 34  \w     38.00  64.00   0.50    0.05    --   78.00  74.00  -4.75   52
 35  \w     37.00  72.00   0.50    0.05    --   78.00  77.00-149.11   70
 36  \w     40.00  66.00   0.50    0.05    --   82.00  76.00 153.84   52
 37  \w     43.00 109.00   0.50    0.05    --   82.00  77.00-179.96  132
 38  \w     40.00  66.00   0.50    0.05    --   82.00  77.00 -52.93   52
 39  \w     41.00  83.00   0.50    0.05    --   82.00  77.00  75.88   84
 40  \w     40.00  65.00   0.50    0.05    --   82.00  74.00 -85.68   50
 41  \w     44.00  70.00   0.50    0.05    --   86.00  75.00  -4.99   52
 42  \w     99.00 169.00   0.50    0.05    --   86.00  73.00-132.56  140
 43  \w     45.00  87.00   0.50    0.05    --   86.00  73.00-132.56   84
 44  \w     43.00  68.00   0.50    0.05    --   86.00  77.00 126.13   50
 45  \w     43.00  73.00   0.50    0.05    --   86.00  77.00  98.16   60
 46  \w     47.00  72.00   0.50    0.05    --   90.00  77.00  46.83   50
 47  \w     83.00 109.00   0.50    0.05    --   90.00  75.00 158.12   52
 48  \w     48.00  79.00   0.50    0.05    --   90.00  75.00 158.12   62
 49  \w     79.00 108.00   0.50    0.05    --   90.00  77.00 -61.02   58
 50  \w     48.00  74.00   0.50    0.05    --   90.00  77.00 -61.02   52
 51  \w     52.00  87.00   0.50    0.05    --   94.00  77.00 109.76   70
 52  \w     53.00  93.00   0.50    0.05    --   94.00  76.00-164.16   80
 53  \w     52.00  78.00   0.50    0.05    --   94.00  74.00  14.03   52
 54  \w     56.00  81.00   0.50    0.05    --   98.00  74.00 -46.51   50
 55  \w     59.00 100.00   0.50    0.05    --   98.00  69.00  66.06   82
 56  \w    144.00 170.00   0.50    0.05    --   98.00  71.00 138.29   52
 57  \w     59.00  87.00   0.50    0.05    --   98.00  71.00 138.29   56
 58  \w     60.00  89.00   0.50    0.05    --  102.00  74.00  35.03   58
 59  \w    146.00 171.00   0.50    0.05    --  106.00  71.00 -81.28   50
 60  \w     70.00  96.00   0.50    0.05    --  106.00  71.00 -81.28   52
 61  \w    133.00 159.00   0.50    0.05    --  106.00  73.00   3.71   52
 62  \w     65.00  90.00   0.50    0.05    --  106.00  73.00   3.71   50
 63  \w     71.00 101.00   0.50    0.05    --  110.00  71.00-105.91   60
 64  \w     71.00  97.00   0.50    0.05    --  110.00  70.00  95.35   52
 65  \w     68.00  99.00   0.50    0.05    --  110.00  76.00-128.76   62
 66  \w    106.00 132.00   0.50    0.05    --  110.00  70.00  95.35   52
 67  \w    108.00 176.00   0.50    0.05    --  110.00  71.00-105.91  136
 68  \w    126.00 176.00   0.50    0.05    --  114.00  71.00 -56.71  100
 69  \w     74.00 100.00   0.50    0.05    --  114.00  71.00 -56.71   52
 70  \w     78.00 141.00   0.50    0.05    --  114.00  71.00-166.27  126
 71  \w     77.00 117.00   0.50    0.05    --  118.00  48.00 -39.74   80
 72  \w     76.00 101.00   0.50    0.05    --  118.00  76.00  96.71   50
 73  \w    145.00 177.00   0.50    0.05    --  121.75  60.00 -41.00   64
 74  \w     87.00 139.00   0.50    0.05    --  121.75  60.00 -41.00  104
 75  \w     99.00 156.00   0.50    0.05    --  121.75 -60.00 179.00  114
 76  \w     47.00  93.00   0.50    0.05    --  121.75 -60.00 179.00   92
 77  \w    116.00 168.00   0.50    0.05    --  121.75  50.00  90.00  104
 78  \w     83.00 112.00   0.50    0.05    --  121.75  50.00  90.00   58
 79  \w    126.00 173.00   0.50    0.05    --  121.75 -37.00-180.00   94
 80  \w     35.00 106.00   0.50    0.05    --  121.75 -37.00-180.00  142
 81  \w     85.00 164.00   0.50    0.05    --  121.75  63.00   0.00  158
 82  \w     56.00 105.00   0.50    0.05    --  121.75 -91.00  60.00   98
 83  \w     99.00 174.00   0.50    0.05    --  121.75  63.00 -90.00  150
 84  \w     51.00 100.00   0.50    0.05    --  121.75 -91.00  30.00   98
 85  \w     86.00 139.00   0.50    0.05    --  121.75  63.00  60.00  106
 86  \w     57.00 104.00   0.50    0.05    --  121.75 -91.00-180.00   94
 87  \w     85.00 173.00   0.50    0.05    --  121.75  64.00 107.43  176
 88  \w    126.00 158.00   0.50    0.05    --  121.75  37.00-150.00   64
 89  \w     67.00  93.00   0.50    0.05    --  121.75 -91.00  90.00   52
 90  \w     74.00 100.00   0.50    0.05    --  121.75  37.00-150.00   52
 91  \w     51.00  96.00   0.50    0.05    --  121.75 -91.00 -60.00   90
 92  \w     86.00 176.00   0.50    0.05    --  121.75  65.00 -31.18  180
 93  \w     79.00 105.00   0.50    0.05    --  121.75  77.00  19.72   52
 94  \w     68.00 122.00   0.50    0.05    --  121.75 -63.00  60.00  108
 95  \w    129.00 162.00   0.50    0.05    --  121.75 -50.00 120.00   66
 96  \w     76.00 101.00   0.50    0.05    --  121.75 -50.00 120.00   50
 97  \w     40.00  66.00   0.50    0.05    --  121.75 -50.00 120.00   52
 98  \w     83.00 137.00   0.50    0.05    --  121.75  50.00 -90.00  108
 99  \w     60.00 107.00   0.50    0.05    --  121.75-104.00 165.92   94
100  \w     48.00 105.00   0.50    0.05    --  121.75 -91.00-120.00  114
101  \w    136.00 175.00   0.50    0.05    --  121.75  63.00 150.00   78
102  \w     85.00 160.00   0.50    0.05    --  121.75  63.00-150.00  150
103  \w     85.00 118.00   0.50    0.05    --  121.75  63.00-180.00   66
104  \w     98.00 160.00   0.50    0.05    --  121.75 -50.00 -60.00  124
105  \w     44.00  85.00   0.50    0.05    --  121.75 -50.00 -60.00   82
106  \w     85.00 131.00   0.50    0.05    --  121.75  63.00 150.00   92
107  \w    106.00 144.00   0.50    0.05    --  121.75 -50.00 -30.00   76
108  \w    147.00 173.00   0.50    0.05    --  121.75  63.00  60.00   52
109  \w     40.00  89.00   0.50    0.05    --  121.75 -50.00 -30.00   98
110  \w     84.00 156.00   0.50    0.05    --  121.75  50.00  30.00  144
111  \w     65.00 106.00   0.50    0.05    --  121.75 -91.00 -30.00   82
112  \w    115.00 174.00   0.50    0.05    --  121.75  37.00-180.00  118
113  \w     72.00  98.00   0.50    0.05    --  121.75  37.00-180.00   52
;
_diffrn_measurement_device 'four-circle diffractometer'
_diffrn_measurement_device_type 'SuperNova, Dual, Cu at home/near, HyPix'
_diffrn_measurement_method '\w scans'
_diffrn_orient_matrix_type 'CrysAlisPro convention (1999,Acta A55,543-557)'
_diffrn_orient_matrix_UB_11 -0.0793558000
_diffrn_orient_matrix_UB_12 0.1538888000
_diffrn_orient_matrix_UB_13 -0.0381251000
_diffrn_orient_matrix_UB_21 0.1434383000
_diffrn_orient_matrix_UB_22 0.0179451000
_diffrn_orient_matrix_UB_23 -0.1010811000
_diffrn_orient_matrix_UB_31 -0.0396538000
_diffrn_orient_matrix_UB_32 -0.0183279000
_diffrn_orient_matrix_UB_33 -0.1068946000
_diffrn_radiation_monochromator mirror
_diffrn_radiation_probe x-ray
_diffrn_radiation_type 'Cu K\a'
_diffrn_radiation_wavelength 1.54184
_diffrn_reflns_av_R_equivalents 0.0871
_diffrn_reflns_av_unetI/netI 0.0503
_diffrn_reflns_Laue_measured_fraction_full 0.9990
_diffrn_reflns_Laue_measured_fraction_max 0.9815
_diffrn_reflns_limit_h_max 13
_diffrn_reflns_limit_h_min -13
_diffrn_reflns_limit_k_max 14
_diffrn_reflns_limit_k_min -14
_diffrn_reflns_limit_l_max 13
_diffrn_reflns_limit_l_min -14
_diffrn_reflns_number 22539
_diffrn_reflns_point_group_measured_fraction_full 0.9990
_diffrn_reflns_point_group_measured_fraction_max 0.9815
_diffrn_reflns_theta_full 67.6840
_diffrn_reflns_theta_max 77.42
_diffrn_reflns_theta_min 4.36
_diffrn_source 'micro-focus sealed X-ray tube'
_diffrn_source_type 'SuperNova (Cu) X-ray Source'
_exptl_absorpt_coefficient_mu 12.103
_exptl_absorpt_correction_T_max 0.358
_exptl_absorpt_correction_T_min 0.021
_exptl_absorpt_correction_type gaussian
_exptl_absorpt_process_details
;
CrysAlisPro 1.171.42.57a (Rigaku Oxford Diffraction, 2022)
Numerical absorption correction based on gaussian integration over
a multifaceted crystal model
Empirical absorption correction using spherical harmonics,
implemented in SCALE3 ABSPACK scaling algorithm.
;
_exptl_crystal_colour yellow
_exptl_crystal_colour_primary yellow
_exptl_crystal_density_diffrn 1.735
_exptl_crystal_description block
_exptl_crystal_F_000 572.487
_exptl_crystal_size_max 0.32
_exptl_crystal_size_mid 0.21
_exptl_crystal_size_min 0.14
_refine_diff_density_max 4.5500
_refine_diff_density_min -1.5751
_refine_diff_density_rms 0.1803
_refine_ls_d_res_high 0.7899
_refine_ls_d_res_low 10.1368
_refine_ls_goodness_of_fit_ref 1.0417
_refine_ls_hydrogen_treatment mixed
_refine_ls_matrix_type full
_refine_ls_number_constraints 31
_refine_ls_number_parameters 306
_refine_ls_number_reflns 4573
_refine_ls_number_restraints 0
_refine_ls_restrained_S_all 1.0417
_refine_ls_R_factor_all 0.0680
_refine_ls_R_factor_gt 0.0674
_refine_ls_shift/su_max -0.0002
_refine_ls_shift/su_mean 0.0000
_refine_ls_structure_factor_coef Fsqd
_refine_ls_weighting_details 'w=1/[\s^2^(Fo^2^)+(0.1055P)^2^+3.8514P] where P=(Fo^2^+2Fc^2^)/3'
_refine_ls_weighting_scheme calc
_refine_ls_wR_factor_gt 0.1793
_refine_ls_wR_factor_ref 0.1798
_reflns_Friedel_coverage 0.0
_reflns_limit_h_max 13
_reflns_limit_h_min -11
_reflns_limit_k_max 14
_reflns_limit_k_min -12
_reflns_limit_l_max 14
_reflns_limit_l_min 0
_reflns_number_gt 4461
_reflns_number_total 4573
_reflns_threshold_expression I>=2u(I)
_cod_data_source_file d5ce00025d2.cif
_cod_data_source_block 42_C1_red1_abs1
_cod_depositor_comments 'Adding full bibliography for 7250152--7250159.cif.'
_cod_database_code 7250153
_chemical_oxdiff_formula 'C38 H49 N3 O4 F4 I2'
_chemical_oxdiff_usercomment '100K '
_olex2_refinement_description
;
1. Fixed Uiso
 At 1.2 times of:
  All C(H) groups, All C(H,H) groups, All N(H,H) groups
2.a Rotating group:
 N21(H21a,H21b)
2.b Ternary CH refined with riding coordinates:
 C32(H32), C37(H37)
2.c Secondary CH2 refined with riding coordinates:
 C33(H33a,H33b), C34(H34a,H34b), C35(H35a,H35b), C36(H36a,H36b), C38(H38a,
 H38b), C39(H39a,H39b)
2.d Aromatic/amide H refined with riding coordinates:
 C22(H22), C24(H24), C26(H26)
;
_olex2_submission_special_instructions 'No special instructions were received'
_oxdiff_exptl_absorpt_empirical_details
;
Empirical correction (ABSPACK) includes:
- Absorption correction using spherical harmonics
- Frame scaling
;
_oxdiff_exptl_absorpt_empirical_full_max 1.297
_oxdiff_exptl_absorpt_empirical_full_min 0.735

loop_
_space_group_symop_id
_space_group_symop_operation_xyz
1 x,y,z
2 -x,-y,-z

loop_
_atom_site_label
_atom_site_type_symbol
_atom_site_fract_x
_atom_site_fract_y
_atom_site_fract_z
_atom_site_U_iso_or_equiv
_atom_site_adp_type
_atom_site_occupancy
_atom_site_refinement_flags_posn
I11 I 0.24424(4) 0.35774(4) 1.04773(4) 0.04859(18) Uani 1.000000 .
F12 F 0.2464(4) 0.5480(4) 1.1977(4) 0.0466(8) Uani 1.000000 .
F13 F 0.4440(4) 0.6536(4) 1.1615(4) 0.0457(8) Uani 1.000000 .
C11 C 0.3966(6) 0.4436(6) 1.0192(6) 0.0385(11) Uani 1.000000 .
C12 C 0.3714(6) 0.5220(6) 1.0989(6) 0.0381(11) Uani 1.000000 .
C13 C 0.4739(7) 0.5772(6) 1.0812(6) 0.0389(11) Uani 1.000000 .
O23A O 0.0710(6) 0.7268(6) 0.7957(5) 0.0597(13) Uani 1.000000 .
O23B O -0.0526(5) 0.7710(5) 0.9870(5) 0.0503(10) Uani 1.000000 .
O25A O 0.1395(5) 0.9407(5) 1.1872(4) 0.0497(10) Uani 1.000000 .
O25B O 0.3389(5) 0.9871(5) 1.0784(4) 0.0466(10) Uani 1.000000 .
N21 N 0.5278(7) 0.8247(7) 0.6671(5) 0.0519(13) Uani 1.000000 .
H21a H 0.5069(18) 0.827(6) 0.5988(19) 0.0622(16) Uiso 1.000000 GR
H21b H 0.559(4) 0.892(4) 0.647(4) 0.0622(16) Uiso 1.000000 GR
N23 N 0.0551(6) 0.7648(5) 0.8895(5) 0.0439(11) Uani 1.000000 .
N25 N 0.2460(5) 0.9444(5) 1.0901(5) 0.0404(10) Uani 1.000000 .
C21 C 0.4041(7) 0.8380(7) 0.7717(6) 0.0439(13) Uani 1.000000 .
C22 C 0.2924(7) 0.7973(6) 0.7784(6) 0.0406(12) Uani 1.000000 .
H22 H 0.3007(7) 0.7640(6) 0.7096(6) 0.0487(14) Uiso 1.000000 R
C23 C 0.1709(6) 0.8069(6) 0.8872(6) 0.0376(11) Uani 1.000000 .
C24 C 0.1497(6) 0.8533(6) 0.9914(6) 0.0389(11) Uani 1.000000 .
H24 H 0.0654(6) 0.8567(6) 1.0654(6) 0.0467(14) Uiso 1.000000 R
C25 C 0.2595(6) 0.8947(6) 0.9812(6) 0.0370(11) Uani 1.000000 .
C26 C 0.3863(6) 0.8883(6) 0.8748(6) 0.0407(12) Uani 1.000000 .
H26 H 0.4590(6) 0.9175(6) 0.8725(6) 0.0489(14) Uiso 1.000000 R
O31 O 0.7558(5) 0.7581(4) 0.4196(4) 0.0399(8) Uani 1.000000 .
O32 O 0.4729(5) 0.7586(5) 0.4643(4) 0.0452(9) Uani 1.000000 .
O33 O 0.2678(5) 1.0195(4) 0.5004(5) 0.0461(9) Uani 1.000000 .
C31 C 0.8586(7) 0.8272(7) 0.3537(7) 0.0457(13) Uani 1.000000 .
C32 C 0.7336(7) 0.7083(6) 0.3309(6) 0.0437(13) Uani 1.000000 .
H32 H 0.7090(7) 0.7841(6) 0.2538(6) 0.0524(15) Uiso 1.000000 R
C33 C 0.8667(8) 0.5910(7) 0.2821(6) 0.0483(14) Uani 1.000000 .
H33a H 0.8462(8) 0.5639(7) 0.2201(6) 0.0579(17) Uiso 1.000000 R
H33b H 0.9518(8) 0.6224(7) 0.2331(6) 0.0579(17) Uiso 1.000000 R
C34 C 0.9050(8) 0.4696(7) 0.3929(7) 0.0521(15) Uani 1.000000 .
H34a H 0.9865(8) 0.3948(7) 0.3555(7) 0.0625(18) Uiso 1.000000 R
H34b H 0.9387(8) 0.4930(7) 0.4482(7) 0.0625(18) Uiso 1.000000 R
C35 C 0.7743(9) 0.4220(7) 0.4790(7) 0.0526(15) Uani 1.000000 .
H35a H 0.7500(9) 0.3852(7) 0.4274(7) 0.0631(18) Uiso 1.000000 R
H35b H 0.8005(9) 0.3485(7) 0.5556(7) 0.0631(18) Uiso 1.000000 R
C36 C 0.6416(8) 0.5379(7) 0.5275(7) 0.0492(14) Uani 1.000000 .
H36a H 0.5570(8) 0.5060(7) 0.5779(7) 0.0591(17) Uiso 1.000000 R
H36b H 0.6621(8) 0.5674(7) 0.5875(7) 0.0591(17) Uiso 1.000000 R
C37 C 0.6027(7) 0.6588(7) 0.4119(6) 0.0433(12) Uani 1.000000 .
H37 H 0.5812(7) 0.6270(7) 0.3532(6) 0.0520(15) Uiso 1.000000 R
C38 C 0.4010(9) 0.8557(7) 0.3693(7) 0.0541(16) Uani 1.000000 .
H38a H 0.4609(9) 0.9131(7) 0.3079(7) 0.0649(19) Uiso 1.000000 R
H38b H 0.3904(9) 0.8089(7) 0.3174(7) 0.0649(19) Uiso 1.000000 R
C39 C 0.2524(7) 0.9433(7) 0.4341(7) 0.0475(14) Uani 1.000000 .
H39a H 0.1935(7) 0.8860(7) 0.4983(7) 0.0570(16) Uiso 1.000000 R
H39b H 0.2007(7) 1.0058(7) 0.3667(7) 0.0570(16) Uiso 1.000000 R
C40 C 0.1334(7) 1.1161(8) 0.5478(7) 0.0478(14) Uani 1.000000 .
H40a H 0.118(6) 1.188(6) 0.486(6) 0.019(12) Uiso 1.000000 .
H31a H 0.848(11) 0.898(10) 0.267(10) 0.07(3) Uiso 1.000000 .
H40b H 0.057(8) 1.070(7) 0.598(7) 0.041(18) Uiso 1.000000 .
H31b H 0.956(8) 0.766(7) 0.322(7) 0.039(17) Uiso 1.000000 .

loop_
_atom_site_aniso_label
_atom_site_aniso_U_11
_atom_site_aniso_U_22
_atom_site_aniso_U_33
_atom_site_aniso_U_12
_atom_site_aniso_U_13
_atom_site_aniso_U_23
I11 0.0423(3) 0.0483(3) 0.0609(3) -0.02363(18) -0.01301(18) -0.01079(18)
F12 0.0374(17) 0.0534(19) 0.0448(18) -0.0177(15) -0.0013(14) -0.0158(15)
F13 0.0476(19) 0.0499(19) 0.0455(18) -0.0190(15) -0.0093(15) -0.0187(15)
C11 0.037(3) 0.039(3) 0.043(3) -0.019(2) -0.010(2) -0.007(2)
C12 0.034(3) 0.041(3) 0.038(3) -0.016(2) -0.007(2) -0.007(2)
C13 0.039(3) 0.038(3) 0.043(3) -0.015(2) -0.012(2) -0.011(2)
O23A 0.054(3) 0.085(4) 0.061(3) -0.039(3) -0.003(2) -0.035(3)
O23B 0.039(2) 0.058(3) 0.053(2) -0.024(2) -0.0054(19) -0.010(2)
O25A 0.048(2) 0.061(3) 0.040(2) -0.025(2) 0.0023(18) -0.0198(19)
O25B 0.044(2) 0.056(2) 0.046(2) -0.0212(19) -0.0062(18) -0.0200(19)
N21 0.050(3) 0.078(4) 0.040(3) -0.035(3) 0.001(2) -0.026(3)
N23 0.040(3) 0.044(3) 0.047(3) -0.020(2) -0.008(2) -0.008(2)
N25 0.038(2) 0.044(2) 0.039(2) -0.014(2) -0.0038(19) -0.0158(19)
C21 0.042(3) 0.056(3) 0.036(3) -0.021(3) -0.005(2) -0.015(2)
C22 0.044(3) 0.046(3) 0.035(3) -0.020(2) -0.008(2) -0.012(2)
C23 0.037(3) 0.037(3) 0.042(3) -0.016(2) -0.011(2) -0.007(2)
C24 0.033(3) 0.038(3) 0.040(3) -0.012(2) -0.006(2) -0.008(2)
C25 0.033(3) 0.038(3) 0.038(3) -0.013(2) -0.005(2) -0.012(2)
C26 0.034(3) 0.050(3) 0.039(3) -0.020(2) -0.002(2) -0.015(2)
O31 0.041(2) 0.044(2) 0.0386(19) -0.0219(17) -0.0057(16) -0.0115(16)
O32 0.042(2) 0.055(2) 0.041(2) -0.0202(19) -0.0049(17) -0.0170(18)
O33 0.044(2) 0.043(2) 0.054(2) -0.0188(18) -0.0082(19) -0.0164(18)
C31 0.042(3) 0.053(3) 0.045(3) -0.024(3) -0.000(2) -0.017(3)
C32 0.047(3) 0.048(3) 0.040(3) -0.021(3) -0.006(2) -0.017(2)
C33 0.051(3) 0.055(3) 0.043(3) -0.023(3) -0.006(3) -0.018(3)
C34 0.054(4) 0.050(3) 0.058(4) -0.017(3) -0.014(3) -0.022(3)
C35 0.064(4) 0.046(3) 0.055(4) -0.021(3) -0.022(3) -0.011(3)
C36 0.055(4) 0.049(3) 0.049(3) -0.027(3) -0.009(3) -0.012(3)
C37 0.043(3) 0.051(3) 0.041(3) -0.022(3) -0.007(2) -0.014(2)
C38 0.067(4) 0.047(3) 0.044(3) -0.014(3) -0.013(3) -0.015(3)
C39 0.046(3) 0.057(4) 0.046(3) -0.021(3) -0.010(3) -0.018(3)
C40 0.037(3) 0.055(4) 0.057(4) -0.022(3) -0.006(3) -0.020(3)

loop_
_atom_type_symbol
_atom_type_scat_dispersion_real
_atom_type_scat_dispersion_imag
_atom_type_scat_Cromer_Mann_a1
_atom_type_scat_Cromer_Mann_a2
_atom_type_scat_Cromer_Mann_a3
_atom_type_scat_Cromer_Mann_a4
_atom_type_scat_Cromer_Mann_b1
_atom_type_scat_Cromer_Mann_b2
_atom_type_scat_Cromer_Mann_b3
_atom_type_scat_Cromer_Mann_b4
_atom_type_scat_Cromer_Mann_c
_atom_type_scat_source
_atom_type_scat_dispersion_source
C 0.01788 0.00908 2.31000 1.02000 1.58860 0.86500 20.84390 10.20750 0.56870 51.65120 0.21560 'International Tables Volume C Table 6.1.1.4 (pp. 500-502)' 'Brennan, Cowan, Rev. Sci. Instrum., 1992, 63, 850'
F 0.07327 0.05351 3.53920 2.64120 1.51700 1.02430 10.28250 4.29440 0.26150 26.14760 0.27760 'International Tables Volume C Table 6.1.1.4 (pp. 500-502)' 'Brennan, Cowan, Rev. Sci. Instrum., 1992, 63, 850'
H 0.00000 0.00000 0.49300 0.32291 0.14019 0.04081 10.51090 26.12570 3.14236 57.79970 0.00304 'International Tables Volume C Table 6.1.1.4 (pp. 500-502)' 'Brennan, Cowan, Rev. Sci. Instrum., 1992, 63, 850'
I -0.29566 6.85062 20.14720 18.99490 7.51380 2.27350 4.34700 0.38140 27.76600 66.87760 4.07120 'International Tables Volume C Table 6.1.1.4 (pp. 500-502)' 'Brennan, Cowan, Rev. Sci. Instrum., 1992, 63, 850'
N 0.03110 0.01806 12.21260 3.13220 2.01250 1.16630 0.00570 9.89330 28.99750 0.58260 -11.52900 'International Tables Volume C Table 6.1.1.4 (pp. 500-502)' 'Brennan, Cowan, Rev. Sci. Instrum., 1992, 63, 850'
O 0.04960 0.03234 3.04850 2.28680 1.54630 0.86700 13.27710 5.70110 0.32390 32.90890 0.25080 'International Tables Volume C Table 6.1.1.4 (pp. 500-502)' 'Brennan, Cowan, Rev. Sci. Instrum., 1992, 63, 850'

loop_
_exptl_crystal_face_index_h
_exptl_crystal_face_index_k
_exptl_crystal_face_index_l
_exptl_crystal_face_perp_dist
-6 -5 -4 0.1070
1 0 -6 0.1329
6 4 0 0.1284
6 5 2 0.1233
4 3 7 0.0768
2 2 7 0.0753
-2 -6 -5 0.1179
-5 -2 -6 0.0920
-4 2 -4 0.0908
-3 5 0 0.0958
2 6 5 0.0889
4 -2 4 0.0535
0 5 -2 0.0882
-1 -7 0 0.0830
-3 1 -6 0.0864
2 7 1 0.0968
-6 -3 -6 0.0919
-5 1 0 0.1240
-6 -1 -4 0.1014
-1 2 -6 0.0786
-4 -3 -7 0.0952
6 0 1 0.1111

loop_
_geom_angle_atom_site_label_1
_geom_angle_atom_site_label_2
_geom_angle_atom_site_label_3
_geom_angle
_geom_angle_site_symmetry_1
_geom_angle_site_symmetry_3
_geom_angle_publ_flag
C12 C11 I11 121.3(4) . . ?
C13 C11 I11 120.6(4) 2_667 . ?
C13 C11 C12 118.1(5) 2_667 . ?
C11 C12 F12 121.3(5) . . ?
C13 C12 F12 117.5(5) . . ?
C13 C12 C11 121.2(5) . . ?
C11 C13 F13 120.3(5) 2_667 . ?
C12 C13 F13 119.0(5) . . ?
C12 C13 C11 120.6(6) . 2_667 ?
H21b N21 H21a 109.5 . . ?
C21 N21 H21a 109.0 . . ?
C21 N21 H21b 109.5 . . ?
O23B N23 O23A 123.7(5) . . ?
C23 N23 O23A 118.9(5) . . ?
C23 N23 O23B 117.4(5) . . ?
O25B N25 O25A 124.1(5) . . ?
C25 N25 O25A 117.1(5) . . ?
C25 N25 O25B 118.8(5) . . ?
C22 C21 N21 119.6(6) . . ?
C26 C21 N21 121.7(6) . . ?
C26 C21 C22 118.6(5) . . ?
H22 C22 C21 120.6(3) . . ?
C23 C22 C21 118.7(5) . . ?
C23 C22 H22 120.6(3) . . ?
C22 C23 N23 116.9(5) . . ?
C24 C23 N23 118.3(5) . . ?
C24 C23 C22 124.7(5) . . ?
H24 C24 C23 122.3(3) . . ?
C25 C24 C23 115.4(5) . . ?
C25 C24 H24 122.3(3) . . ?
C24 C25 N25 118.8(5) . . ?
C26 C25 N25 117.5(5) . . ?
C26 C25 C24 123.6(5) . . ?
C25 C26 C21 118.9(6) . . ?
H26 C26 C21 120.6(4) . . ?
H26 C26 C25 120.6(3) . . ?
C32 O31 C31 112.5(5) . . ?
C38 O32 C37 113.7(5) . . ?
C40 O33 C39 111.8(5) . . ?
C40 C31 O31 108.7(5) 2_676 . ?
H31a C31 O31 118(6) . . ?
H31a C31 C40 112(5) . 2_676 ?
H31b C31 O31 111(4) . . ?
H31b C31 C40 107(4) . 2_676 ?
H31b C31 H31a 99(7) . . ?
H32 C32 O31 109.7(3) . . ?
C33 C32 O31 112.9(5) . . ?
C33 C32 H32 109.7(4) . . ?
C37 C32 O31 105.5(5) . . ?
C37 C32 H32 109.7(3) . . ?
C37 C32 C33 109.3(5) . . ?
H33a C33 C32 109.1(4) . . ?
H33b C33 C32 109.1(4) . . ?
H33b C33 H33a 107.8 . . ?
C34 C33 C32 112.7(5) . . ?
C34 C33 H33a 109.1(4) . . ?
C34 C33 H33b 109.1(4) . . ?
H34a C34 C33 109.3(4) . . ?
H34b C34 C33 109.3(4) . . ?
H34b C34 H34a 107.9 . . ?
C35 C34 C33 111.8(6) . . ?
C35 C34 H34a 109.3(4) . . ?
C35 C34 H34b 109.3(4) . . ?
H35a C35 C34 109.4(4) . . ?
H35b C35 C34 109.4(4) . . ?
H35b C35 H35a 108.039197913(14) . . ?
C36 C35 C34 111.0(6) . . ?
C36 C35 H35a 109.4(4) . . ?
C36 C35 H35b 109.4(4) . . ?
H36a C36 C35 109.3(4) . . ?
H36b C36 C35 109.3(4) . . ?
H36b C36 H36a 108.0 . . ?
C37 C36 C35 111.4(6) . . ?
C37 C36 H36a 109.3(4) . . ?
C37 C36 H36b 109.3(3) . . ?
C32 C37 O32 114.5(5) . . ?
C36 C37 O32 107.9(5) . . ?
C36 C37 C32 110.2(5) . . ?
H37 C37 O32 108.0(3) . . ?
H37 C37 C32 108.0(3) . . ?
H37 C37 C36 108.0(3) . . ?
H38a C38 O32 109.4(4) . . ?
H38b C38 O32 109.4(3) . . ?
H38b C38 H38a 108.042002203(15) . . ?
C39 C38 O32 110.9(5) . . ?
C39 C38 H38a 109.4(4) . . ?
C39 C38 H38b 109.4(4) . . ?
C38 C39 O33 109.7(6) . . ?
H39a C39 O33 109.7(3) . . ?
H39a C39 C38 109.7(4) . . ?
H39b C39 O33 109.7(3) . . ?
H39b C39 C38 109.7(4) . . ?
H39b C39 H39a 108.2 . . ?
C31 C40 O33 111.7(5) 2_676 . ?
H40a C40 O33 109(4) . . ?
H40a C40 C31 100(4) . 2_676 ?
H40b C40 O33 109(4) . . ?
H40b C40 C31 106(4) . 2_676 ?
H40b C40 H40a 121(6) . . ?

loop_
_geom_bond_atom_site_label_1
_geom_bond_atom_site_label_2
_geom_bond_distance
_geom_bond_site_symmetry_2
_geom_bond_publ_flag
I11 C11 2.089(6) . ?
F12 C12 1.350(7) . ?
F13 C13 1.342(7) . ?
C11 C12 1.372(9) . ?
C11 C13 1.383(8) 2_667 ?
C12 C13 1.390(8) . ?
O23A N23 1.220(7) . ?
O23B N23 1.232(7) . ?
O25A N25 1.228(7) . ?
O25B N25 1.217(7) . ?
N21 H21a 0.8800 . ?
N21 H21b 0.8800 . ?
N21 C21 1.369(8) . ?
N23 C23 1.485(8) . ?
N25 C25 1.478(7) . ?
C21 C22 1.411(9) . ?
C21 C26 1.402(8) . ?
C22 H22 0.9500 . ?
C22 C23 1.382(8) . ?
C23 C24 1.372(8) . ?
C24 H24 0.9500 . ?
C24 C25 1.382(8) . ?
C25 C26 1.400(8) . ?
C26 H26 0.9500 . ?
O31 C31 1.418(7) . ?
O31 C32 1.457(7) . ?
O32 C37 1.419(8) . ?
O32 C38 1.412(8) . ?
O33 C39 1.431(8) . ?
O33 C40 1.407(8) . ?
C31 C40 1.529(9) 2_676 ?
C31 H31a 1.02(10) . ?
C31 H31b 0.97(7) . ?
C32 H32 1.0000 . ?
C32 C33 1.532(9) . ?
C32 C37 1.536(9) . ?
C33 H33a 0.9900 . ?
C33 H33b 0.9900 . ?
C33 C34 1.507(10) . ?
C34 H34a 0.9900 . ?
C34 H34b 0.9900 . ?
C34 C35 1.530(11) . ?
C35 H35a 0.9900 . ?
C35 H35b 0.9900 . ?
C35 C36 1.520(10) . ?
C36 H36a 0.9900 . ?
C36 H36b 0.9900 . ?
C36 C37 1.539(9) . ?
C37 H37 1.0000 . ?
C38 H38a 0.9900 . ?
C38 H38b 0.9900 . ?
C38 C39 1.504(10) . ?
C39 H39a 0.9900 . ?
C39 H39b 0.9900 . ?
C40 H40a 0.86(6) . ?
C40 H40b 1.01(8) . ?

loop_
_geom_torsion_atom_site_label_1
_geom_torsion_atom_site_label_2
_geom_torsion_atom_site_label_3
_geom_torsion_atom_site_label_4
_geom_torsion
_geom_torsion_site_symmetry_1
_geom_torsion_site_symmetry_2
_geom_torsion_site_symmetry_3
_geom_torsion_site_symmetry_4
_geom_torsion_publ_flag
I11 C11 C12 F12 -0.8(5) . . . . ?
I11 C11 C12 C13 178.9(4) . . . . ?
I11 C11 C13 F13 -0.3(5) . . 2_667 2_667 ?
I11 C11 C13 C12 -178.9(4) . . 2_667 2_667 ?
F12 C12 C11 C13 179.1(5) . . . 2_667 ?
F12 C12 C13 F13 -0.4(6) . . . . ?
F12 C12 C13 C11 -179.1(5) . . . 2_667 ?
F13 C13 C11 C12 -179.8(5) . . 2_667 2_667 ?
F13 C13 C12 C11 179.8(5) . . . . ?
C11 C12 C13 C11 1.2(5) . . . 2_667 ?
C11 C13 C12 C11 1.2(6) 2_667 . . . ?
O23A N23 C23 C22 -1.4(7) . . . . ?
O23A N23 C23 C24 178.0(6) . . . . ?
O23B N23 C23 C22 178.9(5) . . . . ?
O23B N23 C23 C24 -1.7(6) . . . . ?
O25A N25 C25 C24 3.1(6) . . . . ?
O25A N25 C25 C26 -175.0(5) . . . . ?
O25B N25 C25 C24 -176.4(5) . . . . ?
O25B N25 C25 C26 5.5(6) . . . . ?
N21 C21 C22 C23 177.6(6) . . . . ?
N21 C21 C26 C25 -177.6(6) . . . . ?
N23 C23 C22 C21 179.2(5) . . . . ?
N23 C23 C24 C25 -178.1(5) . . . . ?
N25 C25 C24 C23 -179.2(5) . . . . ?
N25 C25 C26 C21 178.3(5) . . . . ?
C21 C22 C23 C24 -0.2(7) . . . . ?
C21 C26 C25 C24 0.4(7) . . . . ?
C22 C23 C24 C25 1.3(7) . . . . ?
C23 C24 C25 C26 -1.3(7) . . . . ?
O31 C31 C40 O33 -63.2(6) . . 2_676 2_676 ?
O31 C32 C33 C34 60.7(6) . . . . ?
O31 C32 C37 O32 57.4(5) . . . . ?
O31 C32 C37 C36 -64.5(5) . . . . ?
O32 C37 C32 C33 179.1(5) . . . . ?
O32 C37 C36 C35 176.3(5) . . . . ?
O32 C38 C39 O33 63.8(6) . . . . ?
C32 C33 C34 C35 54.6(6) . . . . ?
C32 C37 C36 C35 -58.0(6) . . . . ?
C33 C34 C35 C36 -53.3(6) . . . . ?
C34 C35 C36 C37 55.3(6) . . . . ?

loop_
_exptl_oxdiff_crystal_face_indexfrac_h
_exptl_oxdiff_crystal_face_indexfrac_k
_exptl_oxdiff_crystal_face_indexfrac_l
_exptl_oxdiff_crystal_face_x
_exptl_oxdiff_crystal_face_y
_exptl_oxdiff_crystal_face_z
-6.4102 -5.2526 -4.0495 -0.1452 -0.6044 0.7833
0.6212 -0.1234 -6.3760 0.1748 0.7314 0.6592
5.7436 4.3354 -0.3412 0.2244 0.9361 -0.2707
6.4201 5.0863 2.1897 0.1898 0.7908 -0.5819
3.6966 3.4914 7.2832 -0.0337 -0.1433 -0.9891
2.1288 2.3061 7.3561 -0.0945 -0.3968 -0.9130
-1.8624 -6.4012 -5.2913 -0.6355 0.1528 0.7568
-4.9794 -1.6842 -6.4659 0.3825 -0.0909 0.9195
-4.3156 2.1607 -3.8017 0.8199 -0.1960 0.5379
-2.5701 4.8609 -0.4849 0.9705 -0.2324 0.0647
1.6302 6.4555 5.0559 0.6713 -0.1614 -0.7234
4.3649 -2.0373 3.9188 -0.8093 0.1934 -0.5546
-0.3894 5.3473 -2.3773 0.9444 0.2804 0.1716
-1.2619 -6.8140 -0.2446 -0.9391 -0.2786 0.2011
-2.9855 1.2391 -5.9424 0.6542 0.1947 0.7309
1.7754 7.0950 1.1139 0.9085 0.2694 -0.3195
-5.9628 -2.7642 -5.8221 0.2698 -0.3164 0.9095
-5.3488 1.4091 0.0570 0.6391 -0.7477 0.1802
-6.4113 -1.3011 -3.9913 0.4607 -0.5395 0.7047
-1.0439 2.3956 -5.5685 0.6638 0.4561 0.5927
-4.0754 -3.0345 -7.2045 0.1311 0.0892 0.9873
6.1645 0.0583 1.2007 -0.5260 0.7639 -0.3739
